data_7153942
loop_
_publ_author_name
'Li, Fuying'
'Cheng, Kejun'
'Antoline, Joshua F. G.'
'Iyer, Malliga R.'
'Matyas, Gary R.'
'Torres, Oscar B.'
'Jalah, Rashmi'
'Beck, Zoltan'
'Alving, Carl R.'
'Parrish, Damon A.'
'Deschamps, Jeffrey R.'
'Jacobson, Arthur E.'
'Rice, Kenner C.'

_publ_section_title
;
 Synthesis and immunological effects of heroin vaccines.
;
_journal_issue 37
_journal_name_full 'Organic &amp; biomolecular chemistry'
_journal_page_first 7211
_journal_page_last 7232
_journal_paper_doi 10.1039/c4ob01053a
_journal_volume 12
_journal_year 2014
_chemical_formula_moiety 'C17 H17 Cl N2 O4'
_chemical_formula_sum 'C17 H17 Cl N2 O4'
_chemical_formula_weight 348.78
_chemical_name_systematic
; 

 ? 

;
_space_group_IT_number 19
_symmetry_cell_setting orthorhombic
_symmetry_space_group_name_Hall 'P 2ac 2ab'
_symmetry_space_group_name_H-M 'P 21 21 21'
_atom_sites_solution_hydrogens geom
_atom_sites_solution_primary direct
_atom_sites_solution_secondary difmap
_audit_creation_date 2013-11-22
_audit_creation_method 'from SHELXTL CIF, local template and enCIFer'
_cell_angle_alpha 90
_cell_angle_beta 90
_cell_angle_gamma 90
_cell_formula_units_Z 4
_cell_length_a 7.3581(12)
_cell_length_b 9.1360(16)
_cell_length_c 23.005(4)
_cell_measurement_temperature 150(2)
_cell_volume 1546.5(5)
_computing_cell_refinement 'Bruker APEX2 v2010.3-0 (Bruker, 2009)'
_computing_data_collection 'Bruker APEX2 v2010.3-0 (Bruker, 2009)'
_computing_data_reduction
;

Bruker SAINT v7.68A (Bruker, 2009), Bruker XPREP v2008/2 (Bruker, 2008)

;
_computing_molecular_graphics 'Bruker SHELXTL v2008/4 (Bruker, 2008)'
_computing_publication_material 'Bruker SHELXTL v2008/4 (Bruker, 2008)'
_computing_structure_refinement 'Bruker SHELXTL v2008/4 (Bruker, 2008)'
_computing_structure_solution 'Bruker SHELXTL v2008/4 (Bruker, 2008)'
_diffrn_ambient_temperature 150(2)
_diffrn_measured_fraction_theta_full 0.999
_diffrn_measured_fraction_theta_max 0.999
_diffrn_measurement_device_type 'Bruker SMART APEX II CCD'
_diffrn_measurement_method '\w scans'
_diffrn_radiation_monochromator graphite
_diffrn_radiation_source 'fine focus sealed tube'
_diffrn_radiation_type MoK\a
_diffrn_radiation_wavelength 0.71073
_diffrn_reflns_av_R_equivalents 0.0355
_diffrn_reflns_av_sigmaI/netI 0.0295
_diffrn_reflns_limit_h_max 9
_diffrn_reflns_limit_h_min -8
_diffrn_reflns_limit_k_max 11
_diffrn_reflns_limit_k_min -11
_diffrn_reflns_limit_l_max 28
_diffrn_reflns_limit_l_min -28
_diffrn_reflns_number 13822
_diffrn_reflns_theta_full 26.48
_diffrn_reflns_theta_max 26.48
_diffrn_reflns_theta_min 1.77
_exptl_absorpt_coefficient_mu 0.272
_exptl_absorpt_correction_T_max 0.9973
_exptl_absorpt_correction_T_min 0.8736
_exptl_absorpt_correction_type multi-scan
_exptl_absorpt_process_details 'SADABS v2008/1 (Bruker, 2008)'
_exptl_crystal_colour yellow
_exptl_crystal_density_diffrn 1.498
_exptl_crystal_density_method 'not measured'
_exptl_crystal_description plate
_exptl_crystal_F_000 728
_exptl_crystal_size_max 0.51
_exptl_crystal_size_mid 0.43
_exptl_crystal_size_min 0.01
_refine_diff_density_max 0.218
_refine_diff_density_min -0.177
_refine_diff_density_rms 0.038
_refine_ls_abs_structure_details 'Flack H D (1983), Acta Cryst. A39, 876-881'
_refine_ls_abs_structure_Flack -0.03(5)
_refine_ls_extinction_method none
_refine_ls_goodness_of_fit_ref 1.045
_refine_ls_hydrogen_treatment constr
_refine_ls_matrix_type full
_refine_ls_number_parameters 218
_refine_ls_number_reflns 3198
_refine_ls_number_restraints 0
_refine_ls_restrained_S_all 1.045
_refine_ls_R_factor_all 0.0329
_refine_ls_R_factor_gt 0.0284
_refine_ls_shift/su_max 0.001
_refine_ls_shift/su_mean 0.000
_refine_ls_structure_factor_coef Fsqd
_refine_ls_weighting_details 'calc w=1/[\s^2^(Fo^2^)+(0.0323P)^2^+0.3470P] where P=(Fo^2^+2Fc^2^)/3'
_refine_ls_weighting_scheme calc
_refine_ls_wR_factor_gt 0.0680
_refine_ls_wR_factor_ref 0.0702
_reflns_number_gt 2949
_reflns_number_total 3198
_reflns_threshold_expression I>2\s(I)
_cod_data_source_file c4ob01053a2.cif
_cod_data_source_block knih099
_cod_depositor_comments
;
The following automatic conversions were performed:

'_symmetry_cell_setting' value 'Orthorhombic' changed to
'orthorhombic' according to
/usr/data/users/saulius/crontab/automatic-downloads/rss-feeds/RSC/lib/dictionaries/cif_core.dic
dictionary named 'cif_core.dic' version 2.4.2 from 2011-04-26.

Automatic conversion script
Id: cif_fix_values 2281 2013-09-26 08:29:07Z andrius 

 Adding full bibliography for 7153941--7153944.cif.
;
_cod_original_sg_symbol_H-M P2(1)2(1)2(1)
_cod_database_code 7153942

loop_
_symmetry_equiv_pos_as_xyz
'x, y, z'
'x+1/2, -y+1/2, -z'
'-x, y+1/2, -z+1/2'
'-x+1/2, -y, z+1/2'

loop_
_atom_site_label
_atom_site_type_symbol
_atom_site_fract_x
_atom_site_fract_y
_atom_site_fract_z
_atom_site_U_iso_or_equiv
_atom_site_adp_type
_atom_site_occupancy
_atom_site_symmetry_multiplicity
_atom_site_calc_flag
_atom_site_refinement_flags
C1 C 0.7316(2) 0.29231(18) 0.89545(7) 0.0252(4) Uani 1 1 d .
Cl1A Cl 0.66849(7) 0.14509(5) 0.85181(2) 0.03976(13) Uani 1 1 d .
C2 C 0.6919(2) 0.28738(18) 0.95390(7) 0.0261(4) Uani 1 1 d .
H2 H 0.6258 0.2070 0.9694 0.031 Uiso 1 1 calc R
C3 C 0.7489(2) 0.40071(18) 0.99055(7) 0.0236(3) Uani 1 1 d .
N3A N 0.7084(2) 0.39111(16) 1.05229(6) 0.0284(3) Uani 1 1 d .
O3A O 0.6447(2) 0.27691(16) 1.07094(6) 0.0476(4) Uani 1 1 d .
O3B O 0.7394(2) 0.49953(15) 1.08239(5) 0.0384(3) Uani 1 1 d .
C4 C 0.8462(2) 0.51665(16) 0.96703(6) 0.0195(3) Uani 1 1 d .
C5 C 1.0589(2) 0.68810(17) 0.95206(6) 0.0204(3) Uani 1 1 d .
H5 H 1.0769 0.7956 0.9580 0.024 Uiso 1 1 calc R
O5A O 0.92856(15) 0.63112(12) 0.99449(4) 0.0222(2) Uani 1 1 d .
C6 C 1.2394(2) 0.60681(17) 0.95982(7) 0.0227(3) Uani 1 1 d .
O6A O 1.27439(17) 0.53961(13) 1.00359(5) 0.0289(3) Uani 1 1 d .
C7 C 1.3621(2) 0.6098(2) 0.90776(7) 0.0269(4) Uani 1 1 d .
H7A H 1.4759 0.5561 0.9163 0.032 Uiso 1 1 calc R
H7B H 1.3937 0.7122 0.8979 0.032 Uiso 1 1 calc R
C8 C 1.2626(2) 0.53742(19) 0.85637(7) 0.0268(4) Uani 1 1 d .
H8A H 1.3458 0.5290 0.8227 0.032 Uiso 1 1 calc R
H8B H 1.2225 0.4378 0.8674 0.032 Uiso 1 1 calc R
C9 C 0.9781(2) 0.5674(2) 0.79130(7) 0.0275(4) Uani 1 1 d .
H9 H 1.0595 0.5465 0.7575 0.033 Uiso 1 1 calc R
C10 C 0.8844(2) 0.42055(19) 0.80765(7) 0.0274(4) Uani 1 1 d .
H10A H 0.7767 0.4071 0.7824 0.033 Uiso 1 1 calc R
H10B H 0.9697 0.3393 0.7994 0.033 Uiso 1 1 calc R
C11 C 0.8251(2) 0.41012(16) 0.87000(7) 0.0211(3) Uani 1 1 d .
C12 C 0.8737(2) 0.52023(17) 0.90763(6) 0.0183(3) Uani 1 1 d .
C13 C 0.9724(2) 0.65889(17) 0.89194(6) 0.0189(3) Uani 1 1 d .
C14 C 1.0991(2) 0.62991(18) 0.83996(6) 0.0234(3) Uani 1 1 d .
H14 H 1.1457 0.7268 0.8263 0.028 Uiso 1 1 calc R
C15 C 0.8365(2) 0.77879(17) 0.87383(7) 0.0240(3) Uani 1 1 d .
H15A H 0.7497 0.7966 0.9059 0.029 Uiso 1 1 calc R
H15B H 0.9028 0.8711 0.8662 0.029 Uiso 1 1 calc R
C16 C 0.7327(3) 0.7333(2) 0.81944(7) 0.0294(4) Uani 1 1 d .
H16A H 0.6477 0.6531 0.8294 0.035 Uiso 1 1 calc R
H16B H 0.6599 0.8173 0.8054 0.035 Uiso 1 1 calc R
N17 N 0.8536(2) 0.68443(16) 0.77302(6) 0.0302(3) Uani 1 1 d .
C17A C 0.7494(3) 0.6457(3) 0.72106(8) 0.0447(5) Uani 1 1 d .
H17A H 0.6867 0.7327 0.7063 0.067 Uiso 1 1 calc R
H17B H 0.6598 0.5703 0.7309 0.067 Uiso 1 1 calc R
H17C H 0.8320 0.6081 0.6912 0.067 Uiso 1 1 calc R

loop_
_atom_site_aniso_label
_atom_site_aniso_U_11
_atom_site_aniso_U_22
_atom_site_aniso_U_33
_atom_site_aniso_U_23
_atom_site_aniso_U_13
_atom_site_aniso_U_12
C1 0.0212(9) 0.0199(8) 0.0346(9) -0.0009(6) -0.0060(7) -0.0002(7)
Cl1A 0.0426(3) 0.0252(2) 0.0515(3) -0.00516(19) -0.0118(2) -0.0089(2)
C2 0.0176(8) 0.0226(8) 0.0380(9) 0.0099(7) -0.0004(7) -0.0017(7)
C3 0.0187(8) 0.0264(8) 0.0259(8) 0.0088(6) 0.0014(7) 0.0036(7)
N3A 0.0229(7) 0.0332(8) 0.0292(7) 0.0126(6) 0.0058(6) 0.0030(6)
O3A 0.0557(10) 0.0454(8) 0.0417(8) 0.0187(6) 0.0098(7) -0.0118(8)
O3B 0.0482(9) 0.0398(7) 0.0273(6) 0.0051(5) 0.0077(6) 0.0023(7)
C4 0.0142(8) 0.0211(7) 0.0232(7) 0.0009(6) 0.0009(6) 0.0032(6)
C5 0.0196(8) 0.0208(8) 0.0208(7) -0.0010(6) 0.0036(6) -0.0020(6)
O5A 0.0225(6) 0.0242(6) 0.0199(5) -0.0008(4) 0.0038(4) -0.0019(5)
C6 0.0204(8) 0.0212(8) 0.0266(8) -0.0043(6) -0.0045(7) -0.0044(6)
O6A 0.0297(7) 0.0290(6) 0.0279(6) 0.0020(5) -0.0055(5) 0.0000(5)
C7 0.0149(8) 0.0353(9) 0.0304(8) -0.0026(7) -0.0006(7) -0.0008(7)
C8 0.0195(8) 0.0339(9) 0.0270(8) -0.0068(7) 0.0055(7) -0.0013(7)
C9 0.0238(9) 0.0380(10) 0.0205(7) -0.0025(7) 0.0033(7) -0.0060(8)
C10 0.0256(9) 0.0304(9) 0.0262(8) -0.0079(7) -0.0004(7) -0.0042(7)
C11 0.0158(7) 0.0216(7) 0.0258(8) -0.0019(6) -0.0024(6) 0.0025(6)
C12 0.0125(8) 0.0195(7) 0.0230(7) 0.0027(6) 0.0018(6) 0.0025(6)
C13 0.0174(7) 0.0203(7) 0.0190(7) 0.0012(6) 0.0001(6) -0.0012(6)
C14 0.0221(8) 0.0271(8) 0.0211(7) -0.0008(6) 0.0039(6) -0.0053(7)
C15 0.0222(9) 0.0221(8) 0.0278(8) 0.0048(6) -0.0005(7) 0.0009(7)
C16 0.0262(9) 0.0322(9) 0.0299(9) 0.0073(7) -0.0041(8) -0.0004(8)
N17 0.0302(9) 0.0394(8) 0.0209(6) 0.0054(6) -0.0049(6) -0.0080(7)
C17A 0.0497(13) 0.0570(13) 0.0273(9) 0.0069(9) -0.0132(9) -0.0150(11)

loop_
_atom_type_symbol
_atom_type_description
_atom_type_scat_dispersion_real
_atom_type_scat_dispersion_imag
_atom_type_scat_source
C C 0.0033 0.0016 'International Tables Vol C Tables 4.2.6.8 and 6.1.1.4'
H H 0.0000 0.0000 'International Tables Vol C Tables 4.2.6.8 and 6.1.1.4'
N N 0.0061 0.0033 'International Tables Vol C Tables 4.2.6.8 and 6.1.1.4'
O O 0.0106 0.0060 'International Tables Vol C Tables 4.2.6.8 and 6.1.1.4'
Cl Cl 0.1484 0.1585 'International Tables Vol C Tables 4.2.6.8 and 6.1.1.4'

loop_
_geom_angle_atom_site_label_1
_geom_angle_atom_site_label_2
_geom_angle_atom_site_label_3
_geom_angle
C2 C1 C11 122.41(15)
C2 C1 Cl1A 118.77(13)
C11 C1 Cl1A 118.81(13)
C1 C2 C3 120.04(15)
C1 C2 H2 120.0
C3 C2 H2 120.0
C4 C3 C2 118.96(14)
C4 C3 N3A 122.16(15)
C2 C3 N3A 118.86(15)
O3A N3A O3B 124.14(14)
O3A N3A C3 118.24(15)
O3B N3A C3 117.62(13)
O5A C4 C12 112.01(13)
O5A C4 C3 129.33(14)
C12 C4 C3 118.62(14)
O5A C5 C6 108.54(12)
O5A C5 C13 105.39(12)
C6 C5 C13 112.18(12)
O5A C5 H5 110.2
C6 C5 H5 110.2
C13 C5 H5 110.2
C4 O5A C5 104.78(11)
O6A C6 C7 123.17(16)
O6A C6 C5 121.90(15)
C7 C6 C5 114.83(13)
C6 C7 C8 108.60(13)
C6 C7 H7A 110.0
C8 C7 H7A 110.0
C6 C7 H7B 110.0
C8 C7 H7B 110.0
H7A C7 H7B 108.4
C14 C8 C7 109.19(13)
C14 C8 H8A 109.8
C7 C8 H8A 109.8
C14 C8 H8B 109.8
C7 C8 H8B 109.8
H8A C8 H8B 108.3
N17 C9 C14 107.34(14)
N17 C9 C10 114.91(14)
C14 C9 C10 113.60(13)
N17 C9 H9 106.8
C14 C9 H9 106.8
C10 C9 H9 106.8
C11 C10 C9 114.50(13)
C11 C10 H10A 108.6
C9 C10 H10A 108.6
C11 C10 H10B 108.6
C9 C10 H10B 108.6
H10A C10 H10B 107.6
C12 C11 C1 115.18(14)
C12 C11 C10 118.65(14)
C1 C11 C10 126.06(14)
C11 C12 C4 124.57(14)
C11 C12 C13 126.21(14)
C4 C12 C13 109.15(13)
C12 C13 C14 109.51(13)
C12 C13 C15 110.49(13)
C14 C13 C15 107.78(12)
C12 C13 C5 97.44(11)
C14 C13 C5 118.40(13)
C15 C13 C5 112.74(13)
C8 C14 C13 112.49(13)
C8 C14 C9 115.62(14)
C13 C14 C9 106.18(13)
C8 C14 H14 107.4
C13 C14 H14 107.4
C9 C14 H14 107.4
C16 C15 C13 110.70(13)
C16 C15 H15A 109.5
C13 C15 H15A 109.5
C16 C15 H15B 109.5
C13 C15 H15B 109.5
H15A C15 H15B 108.1
N17 C16 C15 112.26(15)
N17 C16 H16A 109.2
C15 C16 H16A 109.2
N17 C16 H16B 109.2
C15 C16 H16B 109.2
H16A C16 H16B 107.9
C16 N17 C17A 110.63(16)
C16 N17 C9 113.15(13)
C17A N17 C9 112.58(15)
N17 C17A H17A 109.5
N17 C17A H17B 109.5
H17A C17A H17B 109.5
N17 C17A H17C 109.5
H17A C17A H17C 109.5
H17B C17A H17C 109.5

loop_
_geom_bond_atom_site_label_1
_geom_bond_atom_site_label_2
_geom_bond_distance
C1 C2 1.377(2)
C1 C11 1.405(2)
C1 Cl1A 1.7415(17)
C2 C3 1.399(2)
C2 H2 0.9500
C3 C4 1.388(2)
C3 N3A 1.454(2)
N3A O3A 1.2218(19)
N3A O3B 1.230(2)
C4 O5A 1.3640(19)
C4 C12 1.382(2)
C5 O5A 1.4643(18)
C5 C6 1.532(2)
C5 C13 1.546(2)
C5 H5 1.0000
C6 O6A 1.2072(19)
C6 C7 1.500(2)
C7 C8 1.540(2)
C7 H7A 0.9900
C7 H7B 0.9900
C8 C14 1.518(2)
C8 H8A 0.9900
C8 H8B 0.9900
C9 N17 1.469(2)
C9 C14 1.540(2)
C9 C10 1.554(2)
C9 H9 1.0000
C10 C11 1.502(2)
C10 H10A 0.9900
C10 H10B 0.9900
C11 C12 1.374(2)
C12 C13 1.504(2)
C13 C14 1.539(2)
C13 C15 1.541(2)
C14 H14 1.0000
C15 C16 1.524(2)
C15 H15A 0.9900
C15 H15B 0.9900
C16 N17 1.460(2)
C16 H16A 0.9900
C16 H16B 0.9900
N17 C17A 1.464(2)
C17A H17A 0.9800
C17A H17B 0.9800
C17A H17C 0.9800

loop_
_geom_torsion_atom_site_label_1
_geom_torsion_atom_site_label_2
_geom_torsion_atom_site_label_3
_geom_torsion_atom_site_label_4
_geom_torsion
C11 C1 C2 C3 -1.5(3)
Cl1A C1 C2 C3 176.84(13)
C1 C2 C3 C4 -0.4(2)
C1 C2 C3 N3A -178.70(15)
C4 C3 N3A O3A -170.04(16)
C2 C3 N3A O3A 8.2(2)
C4 C3 N3A O3B 10.5(2)
C2 C3 N3A O3B -171.18(15)
C2 C3 C4 O5A -173.58(15)
N3A C3 C4 O5A 4.7(3)
C2 C3 C4 C12 3.9(2)
N3A C3 C4 C12 -177.86(14)
C12 C4 O5A C5 -16.56(17)
C3 C4 O5A C5 161.02(16)
C6 C5 O5A C4 -89.15(14)
C13 C5 O5A C4 31.19(15)
O5A C5 C6 O6A -18.1(2)
C13 C5 C6 O6A -134.09(15)
O5A C5 C6 C7 158.31(13)
C13 C5 C6 C7 42.27(18)
O6A C6 C7 C8 116.09(17)
C5 C6 C7 C8 -60.22(18)
C6 C7 C8 C14 65.36(18)
N17 C9 C10 C11 -87.47(18)
C14 C9 C10 C11 36.7(2)
C2 C1 C11 C12 -0.2(2)
Cl1A C1 C11 C12 -178.54(12)
C2 C1 C11 C10 175.90(17)
Cl1A C1 C11 C10 -2.5(2)
C9 C10 C11 C12 -6.6(2)
C9 C10 C11 C1 177.43(15)
C1 C11 C12 C4 4.0(2)
C10 C11 C12 C4 -172.38(15)
C1 C11 C12 C13 -179.30(14)
C10 C11 C12 C13 4.3(2)
O5A C4 C12 C11 171.92(14)
C3 C4 C12 C11 -5.9(2)
O5A C4 C12 C13 -5.27(18)
C3 C4 C12 C13 176.87(14)
C11 C12 C13 C14 -30.5(2)
C4 C12 C13 C14 146.62(13)
C11 C12 C13 C15 88.06(18)
C4 C12 C13 C15 -94.81(15)
C11 C12 C13 C5 -154.23(15)
C4 C12 C13 C5 22.90(15)
O5A C5 C13 C12 -32.07(14)
C6 C5 C13 C12 85.85(14)
O5A C5 C13 C14 -149.04(13)
C6 C5 C13 C14 -31.12(19)
O5A C5 C13 C15 83.87(15)
C6 C5 C13 C15 -158.20(13)
C7 C8 C14 C13 -54.37(18)
C7 C8 C14 C9 -176.58(13)
C12 C13 C14 C8 -71.70(16)
C15 C13 C14 C8 168.05(13)
C5 C13 C14 C8 38.64(19)
C12 C13 C14 C9 55.70(16)
C15 C13 C14 C9 -64.55(16)
C5 C13 C14 C9 166.04(13)
N17 C9 C14 C8 -167.84(13)
C10 C9 C14 C8 63.99(18)
N17 C9 C14 C13 66.65(16)
C10 C9 C14 C13 -61.52(18)
C12 C13 C15 C16 -62.96(17)
C14 C13 C15 C16 56.67(17)
C5 C13 C15 C16 -170.80(13)
C13 C15 C16 N17 -50.63(19)
C15 C16 N17 C17A -178.40(15)
C15 C16 N17 C9 54.21(19)
C14 C9 N17 C16 -62.14(17)
C10 C9 N17 C16 65.27(18)
C14 C9 N17 C17A 171.50(14)
C10 C9 N17 C17A -61.09(19)
